data_2215438
loop_
_publ_author_name
'Kao-Zhen Li'
'Yong Wang'
'Rong-Shan Li'
'Da-Qi Wang'
'Ze-Hua  Lu'

_publ_section_title
;
 1,2-Diisobutyrylhydrazine
;
_journal_coeditor_code CV2297
_journal_issue 10
_journal_name_full 'Acta Crystallographica Section E'
_journal_page_first o4068
_journal_page_last o4068
_journal_paper_doi 10.1107/S1600536807044406
_journal_volume 63
_journal_year 2007
_chemical_formula_iupac 'C8 H16 N2 O2'
_chemical_formula_moiety 'C8 H16 N2 O2'
_chemical_formula_sum 'C8 H16 N2 O2'
_chemical_formula_weight 172.23
_chemical_name_systematic
;
 1,2-Diisobutyrylhydrazine
;
_space_group_IT_number 14
_symmetry_cell_setting monoclinic
_symmetry_space_group_name_Hall '-P 2yn'
_symmetry_space_group_name_H-M 'P 1 21/n 1'
_atom_sites_solution_hydrogens geom
_atom_sites_solution_primary direct
_atom_sites_solution_secondary difmap
_audit_creation_method SHELXL-97
_cell_angle_alpha 90.00
_cell_angle_beta 91.0240(10)
_cell_angle_gamma 90.00
_cell_formula_units_Z 2
_cell_length_a 4.7758(8)
_cell_length_b 10.9093(13)
_cell_length_c 9.9204(12)
_cell_measurement_reflns_used 540
_cell_measurement_temperature 298(2)
_cell_measurement_theta_max 22.171
_cell_measurement_theta_min 2.752
_cell_volume 516.78(12)
_computing_cell_refinement 'SMART (Siemens, 1996)'
_computing_data_collection 'SMART (Siemens, 1996)'
_computing_data_reduction 'SAINT (Siemens, 1996)'
_computing_molecular_graphics 'SHELXTL (Sheldrick, 1997b)'
_computing_publication_material 'SHELXTL (Sheldrick, 1997b)'
_computing_structure_refinement 'SHELXL97 (Sheldrick, 1997a)'
_computing_structure_solution 'SHELXS97 (Sheldrick, 1997a)'
_diffrn_ambient_temperature 298(2)
_diffrn_measured_fraction_theta_full 0.999
_diffrn_measured_fraction_theta_max 0.999
_diffrn_measurement_device_type 'Bruker SMART CCD area-detector'
_diffrn_measurement_method 'phi and omega scans'
_diffrn_radiation_monochromator graphite
_diffrn_radiation_source 'fine-focus sealed tube'
_diffrn_radiation_type MoK\a
_diffrn_radiation_wavelength 0.71073
_diffrn_reflns_av_R_equivalents 0.0653
_diffrn_reflns_av_sigmaI/netI 0.0599
_diffrn_reflns_limit_h_max 5
_diffrn_reflns_limit_h_min -5
_diffrn_reflns_limit_k_max 12
_diffrn_reflns_limit_k_min -12
_diffrn_reflns_limit_l_max 8
_diffrn_reflns_limit_l_min -11
_diffrn_reflns_number 2549
_diffrn_reflns_theta_full 25.00
_diffrn_reflns_theta_max 25.00
_diffrn_reflns_theta_min 2.78
_exptl_absorpt_coefficient_mu 0.080
_exptl_absorpt_correction_T_max 0.9881
_exptl_absorpt_correction_T_min 0.9711
_exptl_absorpt_correction_type multi-scan
_exptl_absorpt_process_details '(SADABS; Sheldrick, 1996)'
_exptl_crystal_colour colourless
_exptl_crystal_density_diffrn 1.107
_exptl_crystal_density_method 'not measured'
_exptl_crystal_description block
_exptl_crystal_F_000 188
_exptl_crystal_size_max 0.37
_exptl_crystal_size_mid 0.18
_exptl_crystal_size_min 0.15
_refine_diff_density_max 0.309
_refine_diff_density_min -0.237
_refine_ls_extinction_method none
_refine_ls_goodness_of_fit_ref 0.994
_refine_ls_hydrogen_treatment constr
_refine_ls_matrix_type full
_refine_ls_number_parameters 57
_refine_ls_number_reflns 914
_refine_ls_number_restraints 0
_refine_ls_restrained_S_all 0.994
_refine_ls_R_factor_all 0.1063
_refine_ls_R_factor_gt 0.0756
_refine_ls_shift/su_max 0.001
_refine_ls_shift/su_mean 0.000
_refine_ls_structure_factor_coef Fsqd
_refine_ls_weighting_details 'calc w=1/[\s^2^(Fo^2^)+(0.1473P)^2^] where P=(Fo^2^+2Fc^2^)/3'
_refine_ls_weighting_scheme calc
_refine_ls_wR_factor_gt 0.2156
_refine_ls_wR_factor_ref 0.2361
_reflns_number_gt 557
_reflns_number_total 914
_reflns_threshold_expression >2sigma(I)
_cod_data_source_file cv2297.cif
_cod_data_source_block I
_cod_original_sg_symbol_H-M 'P 21/n'
_cod_database_code 2215438
_cod_database_fobs_code 2215438

loop_
_symmetry_equiv_pos_as_xyz
'x, y, z'
'-x+1/2, y+1/2, -z+1/2'
'-x, -y, -z'
'x-1/2, -y-1/2, z-1/2'

loop_
_atom_site_type_symbol
_atom_site_label
_atom_site_fract_x
_atom_site_fract_y
_atom_site_fract_z
_atom_site_U_iso_or_equiv
_atom_site_adp_type
_atom_site_calc_flag
_atom_site_refinement_flags
_atom_site_occupancy
N N1 0.5501(5) 0.0388(2) 0.9509(2) 0.0516(8) Uani d . 1
H H1 0.7270 0.0428 0.9368 0.062 Uiso calc R 1
O O1 0.1184(4) 0.10264(19) 0.8985(2) 0.0655(9) Uani d . 1
C C1 0.3724(6) 0.1075(2) 0.8781(3) 0.0465(8) Uani d . 1
C C2 0.4985(7) 0.1882(3) 0.7727(3) 0.0651(11) Uani d . 1
H H2 0.7029 0.1858 0.7827 0.078 Uiso calc R 1
C C3 0.4004(12) 0.3177(4) 0.7895(5) 0.1089(17) Uani d . 1
H H3A 0.2018 0.3217 0.7733 0.163 Uiso calc R 1
H H3B 0.4938 0.3696 0.7264 0.163 Uiso calc R 1
H H3C 0.4428 0.3449 0.8796 0.163 Uiso calc R 1
C C4 0.4179(13) 0.1435(5) 0.6365(4) 0.124(2) Uani d . 1
H H4A 0.4935 0.0630 0.6233 0.186 Uiso calc R 1
H H4B 0.4904 0.1982 0.5699 0.186 Uiso calc R 1
H H4C 0.2174 0.1404 0.6281 0.186 Uiso calc R 1

loop_
_atom_site_aniso_label
_atom_site_aniso_U_11
_atom_site_aniso_U_22
_atom_site_aniso_U_33
_atom_site_aniso_U_12
_atom_site_aniso_U_13
_atom_site_aniso_U_23
N1 0.0353(13) 0.0611(17) 0.0587(16) 0.0001(11) 0.0101(10) 0.0209(12)
O1 0.0347(12) 0.0771(16) 0.0851(18) 0.0045(10) 0.0088(10) 0.0328(13)
C1 0.0349(15) 0.0500(16) 0.0547(17) 0.0014(12) 0.0048(12) 0.0114(14)
C2 0.050(2) 0.075(2) 0.071(2) 0.0024(16) 0.0088(16) 0.0320(19)
C3 0.138(4) 0.075(3) 0.115(3) -0.003(3) 0.030(3) 0.036(3)
C4 0.172(5) 0.121(4) 0.080(3) -0.025(4) 0.038(3) 0.016(3)

loop_
_atom_type_symbol
_atom_type_description
_atom_type_scat_dispersion_real
_atom_type_scat_dispersion_imag
_atom_type_scat_source
C C 0.0033 0.0016 'International Tables Vol C Tables 4.2.6.8 and 6.1.1.4'
H H 0.0000 0.0000 'International Tables Vol C Tables 4.2.6.8 and 6.1.1.4'
N N 0.0061 0.0033 'International Tables Vol C Tables 4.2.6.8 and 6.1.1.4'
O O 0.0106 0.0060 'International Tables Vol C Tables 4.2.6.8 and 6.1.1.4'

loop_
_geom_angle_atom_site_label_1
_geom_angle_atom_site_label_2
_geom_angle_atom_site_label_3
_geom_angle_site_symmetry_1
_geom_angle_site_symmetry_3
_geom_angle
C1 N1 N1 . 3_657 120.0(3)
C1 N1 H1 . . 120.0
N1 N1 H1 3_657 . 120.0
O1 C1 N1 . . 120.3(3)
O1 C1 C2 . . 123.2(2)
N1 C1 C2 . . 116.6(3)
C4 C2 C3 . . 109.6(4)
C4 C2 C1 . . 110.0(3)
C3 C2 C1 . . 110.2(3)
C4 C2 H2 . . 109.0
C3 C2 H2 . . 109.0
C1 C2 H2 . . 109.0
C2 C3 H3A . . 109.5
C2 C3 H3B . . 109.5
H3A C3 H3B . . 109.5
C2 C3 H3C . . 109.5
H3A C3 H3C . . 109.5
H3B C3 H3C . . 109.5
C2 C4 H4A . . 109.5
C2 C4 H4B . . 109.5
H4A C4 H4B . . 109.5
C2 C4 H4C . . 109.5
H4A C4 H4C . . 109.5
H4B C4 H4C . . 109.5

loop_
_geom_bond_atom_site_label_1
_geom_bond_atom_site_label_2
_geom_bond_site_symmetry_2
_geom_bond_distance
N1 C1 . 1.335(3)
N1 N1 3_657 1.382(4)
N1 H1 . 0.8600
O1 C1 . 1.235(3)
C1 C2 . 1.501(4)
C2 C4 . 1.480(5)
C2 C3 . 1.499(5)
C2 H2 . 0.9800
C3 H3A . 0.9600
C3 H3B . 0.9600
C3 H3C . 0.9600
C4 H4A . 0.9600
C4 H4B . 0.9600
C4 H4C . 0.9600

loop_
_geom_hbond_atom_site_label_D
_geom_hbond_atom_site_label_H
_geom_hbond_atom_site_label_A
_geom_hbond_site_symmetry_A
_geom_hbond_distance_DH
_geom_hbond_distance_HA
_geom_hbond_distance_DA
_geom_hbond_angle_DHA
N1 H1 O1 1_655 0.86 2.02 2.858(3) 164.0
